data_9007481
loop_
_publ_author_name
'Ghose, S.'

_publ_section_title
;
 The crystal structure of hydrozincite, Zn5(OH)6(CO3)2
;
_journal_name_full 'Acta Crystallographica'
_journal_page_first 1051
_journal_page_last 1057
_journal_paper_doi 10.1107/S0365110X64002651
_journal_volume 17
_journal_year 1964
_chemical_compound_source 'Goodsprings, Nevada, USA'
_chemical_formula_sum 'C2 H6 O12 Zn5'
_chemical_name_mineral Hydrozincite
_space_group_IT_number 12
_symmetry_space_group_name_Hall '-C 2y'
_symmetry_space_group_name_H-M 'C 1 2/m 1'
_cell_angle_alpha 90
_cell_angle_beta 95.833
_cell_angle_gamma 90
_cell_formula_units_Z 2
_cell_length_a 13.62
_cell_length_b 6.30
_cell_length_c 5.42
_cell_volume 462.661
_database_code_amcsd 0009288
_exptl_crystal_density_diffrn 3.941
_cod_original_formula_sum 'Zn5 C2 O12 H6'
_cod_database_code 9007481

loop_
_space_group_symop_operation_xyz
x,y,z
1/2+x,1/2+y,z
x,-y,z
1/2+x,1/2-y,z
-x,y,-z
1/2-x,1/2+y,-z
-x,-y,-z
1/2-x,1/2-y,-z

loop_
_atom_site_label
_atom_site_fract_x
_atom_site_fract_y
_atom_site_fract_z
_atom_site_U_iso_or_equiv
_atom_site_type_symbol
_atom_site_attached_hydrogens
Zn1 0.00000 0.00000 0.00000 0.00747 Zn 0
Zn2 0.00000 0.26300 0.50000 0.00709 Zn 0
Zn3 0.12900 0.50000 0.03800 0.00849 Zn 0
C 0.32200 0.50000 0.30900 0.01140 C 0
O1 0.42100 0.50000 0.31800 0.00874 O 0
O2 0.26600 0.50000 0.06900 0.01267 O 0
O3 0.27500 0.50000 0.50000 0.01140 O 0
O-H1 0.41000 0.00000 0.32400 0.01026 O 1
O-H2 0.07800 0.24500 0.19800 0.01026 O 1

loop_
_cod_changelog_entry_id
_cod_changelog_entry_author
_cod_changelog_entry_date
_cod_changelog_entry_text
1
;cod-tools version 3.8.0
Id: cif_guess_AMCSD_atom_types 9574 2023-05-10 09:00:05Z saulius
;
2023-05-10T18:50:46+03:00
;Derived atom types and hydrogen counts
from atom names that follow the AMCSD naming convention
(Wat == water, O-H == hydroxyl).
;

loop_
_cod_related_entry_id
_cod_related_entry_database
_cod_related_entry_code
1 AMCSD 0009288
